data_7121563
loop_
_publ_author_name
'Omoto, Kenichiro'
'Hosono, Nobuhiko'
'Gochomori, Mika'
'Albrecht, Ken'
'Yamamoto, Kimihisa'
'Kitagawa, Susumu'

_publ_section_title
;
 Anisotropic convergence of dendritic macromolecules facilitated by a
 heteroleptic metal-organic polyhedron scaffold.
;
_journal_issue 41
_journal_name_full 'Chemical communications (Cambridge, England)'
_journal_page_first 5209
_journal_page_last 5212
_journal_paper_doi 10.1039/c8cc02460j
_journal_volume 54
_journal_year 2018
_chemical_formula_moiety 'C360 H198 Cu12 N18 O60'
_chemical_formula_sum 'C360 H198 Cu12 N18 O60'
_chemical_formula_weight 6498.16
_space_group_crystal_system trigonal
_space_group_IT_number 167
_space_group_name_Hall '-R 3 2"c'
_space_group_name_H-M_alt 'R -3 c :H'
_symmetry_space_group_name_Hall '-R 3 2"c'
_symmetry_space_group_name_H-M 'R -3 c :H'
_atom_sites_solution_hydrogens geom
_atom_sites_solution_primary direct
_atom_sites_solution_secondary difmap
_audit_update_record
;
2018-03-02 deposited with the CCDC.
2018-04-27 downloaded from the CCDC.
;
_cell_angle_alpha 90.0000
_cell_angle_beta 90.0000
_cell_angle_gamma 120.0000
_cell_formula_units_Z 6
_cell_length_a 32.3220(8)
_cell_length_b 32.3220(8)
_cell_length_c 78.505(3)
_cell_measurement_reflns_used 21431
_cell_measurement_temperature 93
_cell_measurement_theta_max 22.42
_cell_measurement_theta_min 2.91
_cell_volume 71027(4)
_computing_cell_refinement 'CrysAlisPro 1.171.39.20a (Rigaku OD, 2015)'
_computing_data_collection 'CrysAlisPro 1.171.39.20a (Rigaku OD, 2015)'
_computing_data_reduction 'CrysAlisPro 1.171.39.20a (Rigaku OD, 2015)'
_computing_molecular_graphics 'CrystalStructure 4.2'
_computing_publication_material 'CrystalStructure 4.2 (Rigaku, 2017)'
_computing_structure_refinement 'SHELXL Version 2017/1 (Sheldrick, 2008)'
_computing_structure_solution 'SHELXS97 (Sheldrick, 2008)'
_diffrn_ambient_temperature 93
_diffrn_measured_fraction_theta_full 0.998
_diffrn_measured_fraction_theta_max 0.941
_diffrn_measurement_device_type 'Rigaku XtaLAB P200'
_diffrn_radiation_type 'Mo K\a'
_diffrn_radiation_wavelength 0.71073
_diffrn_reflns_av_R_equivalents 0.1507
_diffrn_reflns_Laue_measured_fraction_full 0.998
_diffrn_reflns_Laue_measured_fraction_max 0.941
_diffrn_reflns_limit_h_max 45
_diffrn_reflns_limit_h_min -38
_diffrn_reflns_limit_k_max 27
_diffrn_reflns_limit_k_min -44
_diffrn_reflns_limit_l_max 107
_diffrn_reflns_limit_l_min -108
_diffrn_reflns_number 215015
_diffrn_reflns_point_group_measured_fraction_full 0.998
_diffrn_reflns_point_group_measured_fraction_max 0.941
_diffrn_reflns_theta_full 25.242
_diffrn_reflns_theta_max 30.771
_diffrn_reflns_theta_min 2.822
_diffrn_standards_number 0
_exptl_absorpt_coefficient_mu 0.581
_exptl_absorpt_correction_T_max 1.000
_exptl_absorpt_correction_T_min 0.342
_exptl_absorpt_correction_type multi-scan
_exptl_absorpt_process_details
;
CrysAlisPro 1.171.39.20a (Rigaku Oxford Diffraction, 2015)
Empirical absorption correction using spherical harmonics,
 implemented in SCALE3 ABSPACK scaling algorithm.
;
_exptl_crystal_colour blue
_exptl_crystal_density_diffrn 0.911
_exptl_crystal_density_method 'not measured'
_exptl_crystal_description block
_exptl_crystal_F_000 19872.00
_exptl_crystal_size_max 0.1
_exptl_crystal_size_mid 0.1
_exptl_crystal_size_min 0.1
_refine_diff_density_max 1.88
_refine_diff_density_min -0.37
_refine_ls_extinction_method none
_refine_ls_goodness_of_fit_ref 1.023
_refine_ls_hydrogen_treatment constr
_refine_ls_number_parameters 885
_refine_ls_number_reflns 23230
_refine_ls_number_restraints 820
_refine_ls_R_factor_all 0.2244
_refine_ls_R_factor_gt 0.0915
_refine_ls_shift/su_max 0.001
_refine_ls_structure_factor_coef Fsqd
_refine_ls_weighting_details 'w = 1/[\s^2^(Fo^2^)+(0.1705P)^2^] where P=(Fo^2^+2Fc^2^)/3'
_refine_ls_weighting_scheme calc
_refine_ls_wR_factor_gt 0.2694
_refine_ls_wR_factor_ref 0.3313
_reflns_Friedel_coverage 0.000
_reflns_number_gt 8612
_reflns_number_total 23230
_reflns_threshold_expression F^2^>2.0\s(F^2^)
_cod_data_source_file c8cc02460j2.cif
_cod_data_source_block Cu12IpG26L6
_cod_depositor_comments 'Adding full bibliography for 7121563.cif.'
_cod_database_code 7121563

loop_
_space_group_symop_operation_xyz
'x, y, z'
'-y, x-y, z'
'-x+y, -x, z'
'-y, -x, z+1/2'
'x, x-y, z+1/2'
'-x+y, y, z+1/2'
'x+2/3, y+1/3, z+1/3'
'-y+2/3, x-y+1/3, z+1/3'
'-x+y+2/3, -x+1/3, z+1/3'
'-y+2/3, -x+1/3, z+5/6'
'x+2/3, x-y+1/3, z+5/6'
'-x+y+2/3, y+1/3, z+5/6'
'x+1/3, y+2/3, z+2/3'
'-y+1/3, x-y+2/3, z+2/3'
'-x+y+1/3, -x+2/3, z+2/3'
'-y+1/3, -x+2/3, z+7/6'
'x+1/3, x-y+2/3, z+7/6'
'-x+y+1/3, y+2/3, z+7/6'
'-x, -y, -z'
'y, -x+y, -z'
'x-y, x, -z'
'y, x, -z-1/2'
'-x, -x+y, -z-1/2'
'x-y, -y, -z-1/2'
'-x+2/3, -y+1/3, -z+1/3'
'y+2/3, -x+y+1/3, -z+1/3'
'x-y+2/3, x+1/3, -z+1/3'
'y+2/3, x+1/3, -z-1/6'
'-x+2/3, -x+y+1/3, -z-1/6'
'x-y+2/3, -y+1/3, -z-1/6'
'-x+1/3, -y+2/3, -z+2/3'
'y+1/3, -x+y+2/3, -z+2/3'
'x-y+1/3, x+2/3, -z+2/3'
'y+1/3, x+2/3, -z+1/6'
'-x+1/3, -x+y+2/3, -z+1/6'
'x-y+1/3, -y+2/3, -z+1/6'

loop_
_atom_site_label
_atom_site_type_symbol
_atom_site_fract_x
_atom_site_fract_y
_atom_site_fract_z
_atom_site_U_iso_or_equiv
_atom_site_adp_type
_atom_site_occupancy
_atom_site_site_symmetry_order
_atom_site_calc_flag
_atom_site_refinement_flags_posn
_atom_site_refinement_flags_adp
_atom_site_refinement_flags_occupancy
_atom_site_disorder_assembly
_atom_site_disorder_group
N5 N 0.0214(5) 0.6560(6) 0.1294(2) 0.089(5) Uani 0.540(4) 1 d D U P A 1
C73 C -0.0064(4) 0.6126(4) 0.13714(18) 0.077(4) Uani 0.540(4) 1 d DG U P A 1
C74 C -0.0491(4) 0.5956(4) 0.1460(2) 0.089(5) Uani 0.540(4) 1 d G U P A 1
H74 H -0.062790 0.614743 0.147296 0.107 Uiso 0.540(4) 1 calc R U P A 1
C75 C -0.0712(4) 0.5499(4) 0.1530(2) 0.111(5) Uani 0.540(4) 1 d G U P A 1
H75 H -0.099791 0.538548 0.158916 0.133 Uiso 0.540(4) 1 calc R U P A 1
C76 C -0.0507(5) 0.5213(4) 0.1511(2) 0.111(6) Uani 0.540(4) 1 d G U P A 1
H76 H -0.065562 0.490753 0.155721 0.134 Uiso 0.540(4) 1 calc R U P A 1
C77 C -0.0081(5) 0.5383(5) 0.1422(2) 0.116(6) Uani 0.540(4) 1 d G U P A 1
H77 H 0.005667 0.519154 0.140906 0.139 Uiso 0.540(4) 1 calc R U P A 1
C78 C 0.0141(4) 0.5840(5) 0.13522(15) 0.105(5) Uani 0.540(4) 1 d G U P A 1
C79 C 0.0572(3) 0.6097(3) 0.12497(16) 0.104(5) Uani 0.540(4) 1 d G U P A 1
C80 C 0.0934(4) 0.6016(4) 0.11946(17) 0.123(6) Uani 0.540(4) 1 d G U P A 1
H80 H 0.091209 0.572182 0.121418 0.147 Uiso 0.540(4) 1 calc R U P A 1
C81 C 0.1329(4) 0.6374(5) 0.11101(17) 0.129(6) Uani 0.540(4) 1 d G U P A 1
H81 H 0.157088 0.632041 0.107321 0.155 Uiso 0.540(4) 1 calc R U P A 1
C82 C 0.1361(4) 0.6814(4) 0.10808(16) 0.120(5) Uani 0.540(4) 1 d G U P A 1
H82 H 0.162510 0.705385 0.102431 0.144 Uiso 0.540(4) 1 calc R U P A 1
C83 C 0.0999(4) 0.6895(3) 0.11360(17) 0.108(6) Uani 0.540(4) 1 d G U P A 1
H83 H 0.102055 0.718869 0.111637 0.129 Uiso 0.540(4) 1 calc R U P A 1
C84 C 0.0604(3) 0.6536(4) 0.12204(16) 0.089(5) Uani 0.540(4) 1 d DG U P A 1
C25 C -0.0199(9) 0.7586(6) 0.12345(19) 0.086(5) Uani 0.540(4) 1 d DG U P A 1
C26 C -0.0129(8) 0.7447(6) 0.13944(17) 0.087(5) Uani 0.540(4) 1 d DG U P A 1
C27 C -0.0003(8) 0.7095(7) 0.1409(2) 0.108(7) Uani 0.540(4) 1 d G U P A 1
H27 H 0.004406 0.700202 0.151584 0.130 Uiso 0.540(4) 1 calc R U P A 1
C28 C 0.0052(9) 0.6882(7) 0.1263(3) 0.123(8) Uani 0.540(4) 1 d G U P A 1
C29 C -0.0018(10) 0.7021(8) 0.1103(3) 0.138(8) Uani 0.540(4) 1 d G U P A 1
H29 H 0.001906 0.687905 0.100609 0.166 Uiso 0.540(4) 1 calc R U P A 1
C30 C -0.0144(9) 0.7373(7) 0.10890(18) 0.124(8) Uani 0.540(4) 1 d G U P A 1
H30 H -0.019093 0.746594 0.098198 0.149 Uiso 0.540(4) 1 calc R U P A 1
C31 C -0.0248(5) 0.8077(5) 0.14288(9) 0.079(4) Uani 0.540(4) 1 d DG U P A 1
C32 C -0.0148(5) 0.7766(4) 0.15178(12) 0.070(3) Uani 0.540(4) 1 d G U P A 1
C33 C -0.0104(4) 0.7796(4) 0.16941(12) 0.076(4) Uani 0.540(4) 1 d G U P A 1
H33 H -0.003725 0.758788 0.175359 0.091 Uiso 0.540(4) 1 calc R U P A 1
C34 C -0.0161(4) 0.8139(4) 0.17815(9) 0.071(3) Uani 0.540(4) 1 d G U P A 1
C35 C -0.0261(5) 0.8450(4) 0.16926(12) 0.084(4) Uani 0.540(4) 1 d G U P A 1
H35 H -0.029945 0.867908 0.175113 0.101 Uiso 0.540(4) 1 calc R U P A 1
C50 C -0.0305(6) 0.8419(5) 0.15163(12) 0.091(5) Uani 0.540(4) 1 d G U P A 1
H50 H -0.037167 0.862786 0.145680 0.109 Uiso 0.540(4) 1 calc R U P A 1
N1 N -0.0222(8) 0.8021(7) 0.12556(19) 0.075(5) Uani 0.540(4) 1 d D U P A 1
N6 N -0.0091(4) 0.8200(4) 0.19561(11) 0.086(3) Uani 0.540(4) 1 d D U P A 1
C85 C -0.0321(3) 0.7858(3) 0.20782(8) 0.079(3) Uani 0.540(4) 1 d DG U P A 1
C86 C -0.0702(3) 0.7395(3) 0.20610(8) 0.111(4) Uani 0.540(4) 1 d G U P A 1
H86 H -0.082733 0.727667 0.195366 0.133 Uiso 0.540(4) 1 calc R U P A 1
C87 C -0.0896(3) 0.7109(2) 0.22041(11) 0.147(7) Uani 0.540(4) 1 d G U P A 1
H87 H -0.115168 0.679897 0.219258 0.176 Uiso 0.540(4) 1 calc R U P A 1
C88 C -0.0709(3) 0.7285(3) 0.23645(9) 0.079(3) Uani 0.540(4) 1 d G U P A 1
H88 H -0.083939 0.709381 0.246030 0.095 Uiso 0.540(4) 1 calc R U P A 1
C89 C -0.0328(3) 0.7748(3) 0.23818(8) 0.094(3) Uani 0.540(4) 1 d G U P A 1
H89 H -0.020275 0.786636 0.248910 0.112 Uiso 0.540(4) 1 calc R U P A 1
C90 C -0.0134(2) 0.8034(2) 0.22386(10) 0.082(3) Uani 0.540(4) 1 d G U P A 1
C91 C 0.0258(3) 0.8507(3) 0.22155(11) 0.079(3) Uani 0.540(4) 1 d G U P A 1
C92 C 0.0595(4) 0.8861(4) 0.23209(8) 0.101(5) Uani 0.540(4) 1 d G U P A 1
H92 H 0.059132 0.880767 0.243742 0.121 Uiso 0.540(4) 1 calc R U P A 1
C93 C 0.0939(4) 0.9295(3) 0.22520(12) 0.149(8) Uani 0.540(4) 1 d G U P A 1
H93 H 0.116409 0.953131 0.232246 0.179 Uiso 0.540(4) 1 calc R U P A 1
C94 C 0.0945(4) 0.9375(3) 0.20778(12) 0.159(8) Uani 0.540(4) 1 d G U P A 1
H94 H 0.117427 0.966460 0.203172 0.191 Uiso 0.540(4) 1 calc R U P A 1
C95 C 0.0608(4) 0.9021(4) 0.19725(8) 0.126(6) Uani 0.540(4) 1 d G U P A 1
H95 H 0.061169 0.907424 0.185592 0.151 Uiso 0.540(4) 1 calc R U P A 1
C96 C 0.0264(3) 0.8587(3) 0.20413(10) 0.075(3) Uani 0.540(4) 1 d DG U P A 1
C36 C 0.0427(3) 0.6531(4) 0.11869(14) 0.064(4) Uani 0.460(4) 1 d G U P A 2
C37 C 0.0809(4) 0.6898(3) 0.10998(14) 0.064(3) Uani 0.460(4) 1 d G U P A 2
H37 H 0.083831 0.719871 0.109400 0.076 Uiso 0.460(4) 1 calc R U P A 2
C38 C 0.1146(3) 0.6814(3) 0.10215(13) 0.066(3) Uani 0.460(4) 1 d G U P A 2
H38 H 0.140117 0.705971 0.096327 0.079 Uiso 0.460(4) 1 calc R U P A 2
C39 C 0.1101(4) 0.6364(4) 0.10302(12) 0.078(4) Uani 0.460(4) 1 d G U P A 2
H39 H 0.132687 0.630855 0.097782 0.093 Uiso 0.460(4) 1 calc R U P A 2
C40 C 0.0719(4) 0.5997(3) 0.11173(14) 0.075(4) Uani 0.460(4) 1 d G U P A 2
H40 H 0.068971 0.569639 0.112312 0.090 Uiso 0.460(4) 1 calc R U P A 2
C41 C 0.0382(3) 0.6081(3) 0.11956(15) 0.081(4) Uani 0.460(4) 1 d G U P A 2
C42 C -0.0045(5) 0.5787(7) 0.13039(19) 0.092(5) Uani 0.460(4) 1 d G U P A 2
C43 C -0.0269(7) 0.5316(6) 0.1360(3) 0.134(8) Uani 0.460(4) 1 d G U P A 2
H43 H -0.014017 0.512308 0.133297 0.161 Uiso 0.460(4) 1 calc R U P A 2
C44 C -0.0685(7) 0.5133(6) 0.1456(3) 0.167(11) Uani 0.460(4) 1 d G U P A 2
H44 H -0.083486 0.481781 0.149322 0.200 Uiso 0.460(4) 1 calc R U P A 2
C45 C -0.0878(5) 0.5421(9) 0.1496(3) 0.175(12) Uani 0.460(4) 1 d G U P A 2
H45 H -0.115603 0.529863 0.156016 0.210 Uiso 0.460(4) 1 calc R U P A 2
C46 C -0.0654(6) 0.5892(8) 0.1440(3) 0.123(8) Uani 0.460(4) 1 d G U P A 2
H46 H -0.078251 0.608473 0.146686 0.147 Uiso 0.460(4) 1 calc R U P A 2
C47 C -0.0238(5) 0.6075(6) 0.1344(2) 0.084(5) Uani 0.460(4) 1 d G U P A 2
N2 N 0.0045(6) 0.6532(8) 0.1277(3) 0.076(4) Uani 0.460(4) 1 d . U P A 2
N3 N -0.0335(4) 0.8330(4) 0.19272(13) 0.069(3) Uani 0.460(4) 1 d . U P A 2
C48 C -0.0708(3) 0.8308(3) 0.20122(10) 0.077(3) Uani 0.460(4) 1 d G U P A 2
C49 C -0.1180(3) 0.8112(4) 0.19601(10) 0.101(5) Uani 0.460(4) 1 d G U P A 2
H49 H -0.127135 0.797528 0.185247 0.122 Uiso 0.460(4) 1 calc R U P A 2
C51 C -0.1515(3) 0.8120(4) 0.20687(13) 0.118(5) Uani 0.460(4) 1 d G U P A 2
H51 H -0.183144 0.798841 0.203379 0.141 Uiso 0.460(4) 1 calc R U P A 2
C52 C -0.1379(3) 0.8323(4) 0.22295(12) 0.133(6) Uani 0.460(4) 1 d G U P A 2
H52 H -0.160331 0.832863 0.230221 0.159 Uiso 0.460(4) 1 calc R U P A 2
C53 C -0.0907(4) 0.8519(4) 0.22817(10) 0.101(4) Uani 0.460(4) 1 d G U P A 2
H53 H -0.081510 0.865570 0.238930 0.121 Uiso 0.460(4) 1 calc R U P A 2
C54 C -0.0571(3) 0.8511(3) 0.21731(11) 0.090(4) Uani 0.460(4) 1 d DG U P A 2
C55 C 0.0051(3) 0.8559(3) 0.20351(11) 0.076(4) Uani 0.460(4) 1 d G U P A 2
C56 C -0.0074(3) 0.8677(3) 0.21895(13) 0.073(3) Uani 0.460(4) 1 d DG U P A 2
C57 C 0.0271(4) 0.8913(4) 0.23140(10) 0.115(5) Uani 0.460(4) 1 d G U P A 2
H57 H 0.018760 0.899224 0.241729 0.138 Uiso 0.460(4) 1 calc R U P A 2
C58 C 0.0742(4) 0.9032(4) 0.22840(13) 0.113(6) Uani 0.460(4) 1 d G U P A 2
H58 H 0.097284 0.919003 0.236723 0.136 Uiso 0.460(4) 1 calc R U P A 2
C59 C 0.0867(3) 0.8914(4) 0.21295(14) 0.100(4) Uani 0.460(4) 1 d G U P A 2
H59 H 0.118138 0.899324 0.210947 0.120 Uiso 0.460(4) 1 calc R U P A 2
C60 C 0.0521(4) 0.8678(3) 0.20051(11) 0.068(3) Uani 0.460(4) 1 d G U P A 2
H60 H 0.060469 0.859868 0.190177 0.082 Uiso 0.460(4) 1 calc R U P A 2
N4 N -0.0347(8) 0.7981(6) 0.12415(17) 0.055(4) Uani 0.460(4) 1 d D U P A 2
C61 C -0.0298(5) 0.8144(5) 0.14050(10) 0.063(4) Uani 0.460(4) 1 d DG U P A 2
C62 C -0.0382(5) 0.8496(4) 0.14691(12) 0.063(3) Uani 0.460(4) 1 d G U P A 2
H62 H -0.043435 0.869002 0.139501 0.076 Uiso 0.460(4) 1 calc R U P A 2
C63 C -0.0387(4) 0.8559(4) 0.16441(13) 0.070(4) Uani 0.460(4) 1 d G U P A 2
H63 H -0.044320 0.879529 0.168704 0.083 Uiso 0.460(4) 1 calc R U P A 2
C64 C -0.0309(4) 0.8270(4) 0.17549(10) 0.073(4) Uani 0.460(4) 1 d G U P A 2
C65 C -0.0226(5) 0.7918(4) 0.16908(13) 0.062(3) Uani 0.460(4) 1 d G U P A 2
H65 H -0.017323 0.772396 0.176489 0.074 Uiso 0.460(4) 1 calc R U P A 2
C66 C -0.0220(4) 0.7855(4) 0.15158(14) 0.067(4) Uani 0.460(4) 1 d DG U P A 2
C67 C -0.0126(6) 0.7533(5) 0.14012(16) 0.052(3) Uani 0.460(4) 1 d DG U P A 2
C68 C -0.0028(5) 0.7163(5) 0.14191(19) 0.055(4) Uani 0.460(4) 1 d G U P A 2
H68 H 0.001325 0.706992 0.152703 0.066 Uiso 0.460(4) 1 calc R U P A 2
C69 C 0.0009(6) 0.6931(5) 0.1276(2) 0.062(4) Uani 0.460(4) 1 d G U P A 2
C70 C -0.0052(6) 0.7070(5) 0.1114(2) 0.060(4) Uani 0.460(4) 1 d G U P A 2
H70 H -0.002692 0.691495 0.101839 0.072 Uiso 0.460(4) 1 calc R U P A 2
C71 C -0.0150(6) 0.7440(6) 0.10965(16) 0.066(5) Uani 0.460(4) 1 d G U P A 2
H71 H -0.019070 0.753294 0.098858 0.080 Uiso 0.460(4) 1 calc R U P A 2
C72 C -0.0187(6) 0.7672(5) 0.12399(18) 0.055(4) Uani 0.460(4) 1 d DG U P A 2
Cu1 Cu 0.17175(2) 0.96872(2) 0.08328(2) 0.0522(2) Uani 1 1 d . . . . .
Cu2 Cu 0.12896(2) 0.97581(2) 0.05564(2) 0.0533(2) Uani 1 1 d . . . . .
O1 O 0.22965(11) 1.01411(12) 0.07067(4) 0.0560(9) Uani 1 1 d . . . . .
O2 O 0.19313(12) 1.01587(14) 0.04669(4) 0.0652(10) Uani 1 1 d . . . . .
O3 O 0.10594(13) 0.92537(13) 0.09090(5) 0.0693(10) Uani 1 1 d . . . . .
O4 O 0.07009(11) 0.93568(13) 0.06799(5) 0.0619(10) Uani 1 1 d . . . . .
O5 O 0.16668(13) 1.02281(13) 0.09181(5) 0.0666(10) Uani 1 1 d . . . . .
O6 O 0.13421(12) 1.03126(12) 0.06799(5) 0.0613(9) Uani 1 1 d . . . . .
O7 O 0.17152(12) 0.91591(13) 0.07159(5) 0.0634(9) Uani 1 1 d . . . . .
O8 O 0.13198(12) 0.91871(13) 0.04863(4) 0.0614(9) Uani 1 1 d . . . . .
O9 O 0.20663(17) 0.96560(16) 0.10592(5) 0.0899(13) Uani 1 1 d . . . . .
O10 O 0.0913(2) 0.9817(2) 0.03468(9) 0.174(3) Uani 1 1 d . . . . .
C1 C 0.22958(18) 1.02680(18) 0.05586(7) 0.0539(12) Uani 1 1 d . . . . .
C2 C 0.27728(16) 1.05717(17) 0.04750(6) 0.0489(11) Uani 1 1 d . . . . .
C3 C 0.31842(19) 1.0727(2) 0.05688(7) 0.0640(14) Uani 1 1 d . . . . .
H3 H 0.316420 1.064339 0.068308 0.077 Uiso 1 1 calc R U . . .
C4 C 0.3625(2) 1.1005(2) 0.04948(8) 0.0819(19) Uani 1 1 d . . . . .
H4 H 0.390117 1.112338 0.056009 0.098 Uiso 1 1 calc R U . . .
C5 C 0.36538(19) 1.1107(2) 0.03224(7) 0.0762(17) Uani 1 1 d . . . . .
H5 H 0.395173 1.128021 0.027085 0.091 Uiso 1 1 calc R U . . .
C6 C 0.32418(18) 1.09547(19) 0.02254(7) 0.0574(13) Uani 1 1 d . . . . .
C7 C 0.28037(16) 1.06884(17) 0.03048(6) 0.0495(11) Uani 1 1 d . . . . .
H7 H 0.252503 1.058625 0.024214 0.059 Uiso 1 1 calc R U . . .
C8 C 0.32733(19) 1.1065(2) 0.00457(8) 0.0658(14) Uani 1 1 d . . . . .
C9 C 0.33032(19) 1.1183(2) -0.00984(8) 0.0676(15) Uani 1 1 d . . . . .
C10 C 0.13546(19) 0.8037(2) 0.02679(7) 0.0669(15) Uani 1 1 d . . . . .
C11 C 0.1567(2) 0.7813(2) 0.03571(9) 0.0854(19) Uani 1 1 d . . . . .
H11 H 0.158950 0.756173 0.030967 0.102 Uiso 1 1 calc R U . . .
C12 C 0.1743(3) 0.7987(3) 0.05214(9) 0.095(2) Uani 1 1 d . . . . .
H12 H 0.186856 0.783400 0.058602 0.114 Uiso 1 1 calc R U . . .
C13 C 0.1736(2) 0.8368(2) 0.05877(8) 0.0789(18) Uani 1 1 d . . . . .
H13 H 0.187184 0.848343 0.069405 0.095 Uiso 1 1 calc R U . . .
C14 C 0.15297(18) 0.8588(2) 0.04994(7) 0.0604(13) Uani 1 1 d . . . . .
C15 C 0.13354(18) 0.84206(19) 0.03407(7) 0.0598(13) Uani 1 1 d . . . . .
H15 H 0.119081 0.856434 0.028185 0.072 Uiso 1 1 calc R U . . .
C16 C 0.15194(18) 0.90071(19) 0.05711(7) 0.0569(13) Uani 1 1 d . . . . .
C17 C 0.06988(19) 0.91834(18) 0.08207(8) 0.0617(14) Uani 1 1 d . . . . .
C18 C 0.02227(18) 0.88662(17) 0.09033(7) 0.0566(13) Uani 1 1 d . . . . .
C19 C 0.0175(2) 0.85826(18) 0.10428(7) 0.0636(15) Uani 1 1 d . . . . .
H19 H 0.044423 0.859516 0.109022 0.076 Uiso 1 1 calc R U . . .
C20 C -0.0261(2) 0.82872(19) 0.11107(7) 0.0628(14) Uani 1 1 d D . . . .
C21 C -0.06635(19) 0.82667(18) 0.10454(7) 0.0617(14) Uani 1 1 d . . . . .
H21 H -0.095971 0.806957 0.109508 0.074 Uiso 1 1 calc R U . . .
C22 C -0.06262(17) 0.85406(17) 0.09053(7) 0.0540(13) Uani 1 1 d . . . . .
C23 C -0.01967(17) 0.88281(17) 0.08351(7) 0.0546(13) Uani 1 1 d . . . . .
H23 H -0.017664 0.900600 0.073909 0.065 Uiso 1 1 calc R U . . .
C24 C 0.14885(17) 1.04243(19) 0.08268(8) 0.0578(13) Uani 1 1 d . . . . .

loop_
_atom_site_aniso_label
_atom_site_aniso_U_11
_atom_site_aniso_U_22
_atom_site_aniso_U_33
_atom_site_aniso_U_23
_atom_site_aniso_U_13
_atom_site_aniso_U_12
N5 0.073(10) 0.069(7) 0.133(12) 0.040(7) 0.041(8) 0.041(7)
C73 0.063(9) 0.050(6) 0.106(10) 0.028(6) 0.002(7) 0.019(6)
C74 0.076(10) 0.037(6) 0.128(12) 0.025(7) 0.018(8) 0.008(6)
C75 0.111(11) 0.038(7) 0.155(14) 0.033(8) 0.053(10) 0.017(7)
C76 0.111(13) 0.056(8) 0.147(14) 0.024(8) 0.022(10) 0.026(8)
C77 0.135(14) 0.064(8) 0.153(16) 0.025(8) 0.037(11) 0.053(10)
C78 0.088(10) 0.058(7) 0.171(14) 0.035(8) 0.017(9) 0.037(8)
C79 0.091(9) 0.076(7) 0.156(14) 0.030(8) 0.018(8) 0.051(7)
C80 0.126(12) 0.097(9) 0.174(16) 0.011(10) 0.024(10) 0.078(9)
C81 0.108(11) 0.129(11) 0.153(15) -0.012(11) 0.018(9) 0.061(10)
C82 0.095(11) 0.123(10) 0.136(15) 0.001(10) 0.027(9) 0.049(9)
C83 0.089(11) 0.090(9) 0.126(14) 0.015(8) 0.038(10) 0.031(7)
C84 0.061(8) 0.064(7) 0.147(13) 0.015(7) 0.022(7) 0.035(6)
C25 0.134(15) 0.068(9) 0.057(7) 0.008(7) -0.005(9) 0.051(9)
C26 0.125(14) 0.084(10) 0.049(6) 0.020(7) 0.011(9) 0.049(10)
C27 0.172(18) 0.079(11) 0.075(11) 0.030(9) 0.015(12) 0.064(11)
C28 0.20(2) 0.092(14) 0.095(12) 0.020(11) 0.025(14) 0.082(13)
C29 0.26(2) 0.081(12) 0.084(11) 0.012(10) 0.016(15) 0.093(13)
C30 0.22(2) 0.104(14) 0.065(8) -0.021(9) -0.027(12) 0.096(13)
C31 0.091(11) 0.077(9) 0.051(6) 0.005(6) 0.005(7) 0.028(8)
C32 0.071(8) 0.076(8) 0.054(5) 0.023(5) 0.019(6) 0.030(7)
C33 0.094(10) 0.077(8) 0.059(5) -0.005(6) 0.009(6) 0.045(7)
C34 0.094(9) 0.087(9) 0.056(6) -0.005(5) 0.001(6) 0.064(7)
C35 0.094(10) 0.120(11) 0.073(7) -0.012(8) -0.007(8) 0.079(9)
C50 0.114(12) 0.118(11) 0.067(7) 0.007(7) -0.001(8) 0.078(9)
N1 0.084(14) 0.095(10) 0.059(6) 0.004(6) 0.000(6) 0.054(10)
N6 0.122(8) 0.092(6) 0.054(5) 0.008(4) 0.015(5) 0.060(5)
C85 0.069(7) 0.098(7) 0.071(6) 0.013(5) 0.011(5) 0.042(5)
C86 0.091(9) 0.119(9) 0.087(7) 0.014(6) -0.007(7) 0.026(6)
C87 0.165(13) 0.103(10) 0.106(9) 0.050(7) -0.028(9) 0.017(9)
C88 0.079(7) 0.076(7) 0.079(6) 0.017(6) 0.020(6) 0.036(5)
C89 0.100(8) 0.124(8) 0.073(6) 0.016(6) 0.024(6) 0.068(6)
C90 0.099(8) 0.090(6) 0.068(5) 0.008(5) 0.019(5) 0.056(5)
C91 0.088(7) 0.100(7) 0.069(6) -0.008(5) -0.001(5) 0.061(5)
C92 0.099(11) 0.124(10) 0.064(7) 0.010(6) 0.002(7) 0.045(7)
C93 0.159(15) 0.120(12) 0.083(8) -0.007(9) 0.015(10) 0.007(9)
C94 0.197(16) 0.107(11) 0.079(8) -0.002(7) 0.009(10) 0.004(9)
C95 0.139(12) 0.109(9) 0.077(8) -0.012(6) 0.022(7) 0.023(8)
C96 0.097(9) 0.084(7) 0.059(6) -0.005(5) 0.022(6) 0.057(5)
C36 0.052(8) 0.061(7) 0.092(10) 0.012(6) -0.003(6) 0.039(6)
C37 0.054(8) 0.078(8) 0.064(8) 0.014(6) 0.004(6) 0.036(6)
C38 0.072(8) 0.086(7) 0.045(7) -0.003(6) -0.001(6) 0.044(7)
C39 0.096(10) 0.104(9) 0.059(8) -0.005(7) -0.007(6) 0.069(8)
C40 0.106(10) 0.078(8) 0.078(9) -0.002(6) -0.011(7) 0.074(7)
C41 0.087(9) 0.088(8) 0.098(10) 0.022(7) 0.002(7) 0.067(7)
C42 0.075(10) 0.069(8) 0.126(12) 0.027(8) -0.010(7) 0.031(8)
C43 0.127(16) 0.070(9) 0.17(2) 0.024(11) -0.014(13) 0.022(10)
C44 0.119(19) 0.105(14) 0.22(2) 0.046(15) 0.003(14) 0.010(11)
C45 0.164(19) 0.093(15) 0.19(2) 0.030(15) 0.055(17) 0.005(13)
C46 0.074(12) 0.111(13) 0.145(18) 0.036(13) 0.027(11) 0.017(10)
C47 0.043(9) 0.079(9) 0.115(13) 0.026(8) 0.004(8) 0.019(7)
N2 0.064(9) 0.081(8) 0.090(10) 0.022(7) 0.018(7) 0.041(7)
N3 0.090(6) 0.110(8) 0.055(5) 0.003(5) -0.003(4) 0.085(6)
C48 0.096(6) 0.102(9) 0.055(6) 0.008(6) 0.009(5) 0.065(7)
C49 0.083(7) 0.162(13) 0.085(9) -0.003(9) 0.012(6) 0.081(9)
C51 0.106(9) 0.180(16) 0.096(10) 0.005(10) 0.018(7) 0.093(11)
C52 0.132(10) 0.214(18) 0.084(9) 0.005(11) 0.017(9) 0.110(13)
C53 0.134(9) 0.144(13) 0.065(8) 0.001(8) 0.020(7) 0.101(11)
C54 0.102(7) 0.103(10) 0.078(7) -0.010(7) 0.008(6) 0.060(8)
C55 0.089(7) 0.076(9) 0.076(8) 0.004(7) 0.006(6) 0.051(8)
C56 0.104(7) 0.066(7) 0.063(6) 0.003(5) -0.004(5) 0.054(7)
C57 0.104(9) 0.123(13) 0.074(9) 0.006(8) 0.001(7) 0.025(10)
C58 0.103(9) 0.104(14) 0.094(10) -0.006(10) -0.008(10) 0.023(13)
C59 0.098(9) 0.097(11) 0.095(10) 0.001(8) -0.012(7) 0.041(9)
C60 0.083(7) 0.059(8) 0.070(8) 0.010(6) 0.004(6) 0.041(7)
N4 0.039(8) 0.039(6) 0.067(7) -0.011(5) 0.004(6) 0.004(5)
C61 0.057(9) 0.065(9) 0.066(7) -0.004(6) 0.010(8) 0.030(8)
C62 0.059(8) 0.074(8) 0.064(7) -0.001(6) 0.014(7) 0.038(7)
C63 0.083(10) 0.071(8) 0.073(8) 0.000(6) 0.006(7) 0.052(7)
C64 0.086(10) 0.092(11) 0.078(8) -0.010(7) -0.009(8) 0.072(9)
C65 0.060(8) 0.061(8) 0.071(7) -0.006(6) 0.010(7) 0.035(7)
C66 0.075(10) 0.057(8) 0.056(6) 0.003(6) 0.019(8) 0.023(7)
C67 0.048(8) 0.032(6) 0.052(7) 0.002(5) 0.012(7) 0.002(5)
C68 0.043(8) 0.056(8) 0.044(7) 0.013(6) 0.018(7) 0.008(6)
C69 0.084(10) 0.032(8) 0.071(9) 0.017(7) 0.025(9) 0.030(7)
C70 0.084(10) 0.049(9) 0.048(7) 0.009(7) 0.029(8) 0.034(8)
C71 0.103(12) 0.036(7) 0.056(8) 0.017(6) 0.024(9) 0.031(7)
C72 0.060(9) 0.032(7) 0.053(7) 0.000(5) 0.014(7) 0.006(6)
Cu1 0.0442(4) 0.0657(4) 0.0566(4) 0.0135(3) -0.0015(3) 0.0349(3)
Cu2 0.0403(3) 0.0636(4) 0.0620(4) 0.0173(3) -0.0014(3) 0.0305(3)
O1 0.0483(19) 0.073(2) 0.048(2) 0.0120(17) 0.0011(15) 0.0308(18)
O2 0.050(2) 0.091(3) 0.055(2) 0.0201(19) 0.0039(17) 0.0354(19)
O3 0.052(2) 0.078(3) 0.088(3) 0.024(2) 0.0022(19) 0.041(2)
O4 0.0395(18) 0.064(2) 0.088(3) 0.027(2) 0.0096(18) 0.0303(17)
O5 0.065(2) 0.071(2) 0.083(3) 0.017(2) 0.0045(19) 0.048(2)
O6 0.055(2) 0.061(2) 0.081(3) 0.014(2) 0.0008(19) 0.0382(18)
O7 0.063(2) 0.073(2) 0.064(2) -0.0007(19) -0.0147(19) 0.041(2)
O8 0.055(2) 0.077(2) 0.062(2) -0.0019(18) -0.0140(17) 0.041(2)
O9 0.112(3) 0.100(3) 0.084(3) 0.016(2) -0.018(3) 0.073(3)
O10 0.123(5) 0.161(6) 0.183(6) 0.078(5) -0.085(4) 0.030(4)
C1 0.054(3) 0.059(3) 0.056(3) 0.004(2) -0.006(3) 0.034(3)
C2 0.045(3) 0.056(3) 0.053(3) -0.001(2) 0.000(2) 0.030(2)
C3 0.054(3) 0.080(4) 0.053(3) -0.002(3) -0.001(3) 0.030(3)
C4 0.046(3) 0.116(5) 0.069(4) -0.001(4) -0.012(3) 0.029(3)
C5 0.042(3) 0.106(5) 0.065(4) 0.002(3) 0.007(3) 0.025(3)
C6 0.049(3) 0.070(3) 0.055(3) 0.003(3) 0.001(2) 0.032(3)
C7 0.040(3) 0.060(3) 0.057(3) 0.001(2) 0.003(2) 0.032(2)
C8 0.051(3) 0.071(4) 0.072(4) 0.004(3) 0.006(3) 0.028(3)
C9 0.052(3) 0.075(4) 0.067(4) 0.006(3) 0.006(3) 0.025(3)
C10 0.060(3) 0.084(4) 0.060(3) 0.005(3) -0.007(3) 0.038(3)
C11 0.100(5) 0.084(4) 0.095(5) -0.008(4) -0.023(4) 0.063(4)
C12 0.131(6) 0.108(5) 0.085(5) -0.009(4) -0.040(4) 0.090(5)
C13 0.100(5) 0.100(5) 0.065(4) -0.010(3) -0.029(3) 0.071(4)
C14 0.056(3) 0.073(4) 0.063(3) 0.004(3) -0.002(3) 0.041(3)
C15 0.062(3) 0.074(4) 0.057(3) -0.001(3) -0.006(3) 0.044(3)
C16 0.047(3) 0.067(3) 0.062(3) 0.004(3) -0.003(3) 0.032(3)
C17 0.051(3) 0.046(3) 0.095(5) 0.000(3) 0.010(3) 0.030(3)
C18 0.052(3) 0.042(3) 0.076(4) -0.001(3) 0.009(3) 0.024(2)
C19 0.071(4) 0.051(3) 0.079(4) 0.003(3) 0.009(3) 0.038(3)
C20 0.067(4) 0.054(3) 0.062(3) 0.007(3) 0.018(3) 0.027(3)
C21 0.049(3) 0.051(3) 0.072(4) -0.001(3) 0.012(3) 0.015(3)
C22 0.044(3) 0.041(3) 0.070(4) -0.003(2) 0.013(2) 0.015(2)
C23 0.047(3) 0.044(3) 0.077(4) -0.002(2) 0.003(3) 0.026(2)
C24 0.043(3) 0.057(3) 0.075(4) 0.015(3) 0.005(3) 0.025(3)

loop_
_atom_type_symbol
_atom_type_description
_atom_type_scat_dispersion_real
_atom_type_scat_dispersion_imag
_atom_type_scat_source
C C 0.0033 0.0016
;
International Tables for Crystallography
(Vol. C, Tables 4.2.6.8 and 6.1.1.4)
;
H H 0.0000 0.0000
;
International Tables for Crystallography
(Vol. C, Table 6.1.1.4)
;
Cu Cu 0.3201 1.2651
;
International Tables for Crystallography
(Vol. C, Tables 4.2.6.8 and 6.1.1.4)
;
N N 0.0061 0.0033
;
International Tables for Crystallography
(Vol. C, Tables 4.2.6.8 and 6.1.1.4)
;
O O 0.0106 0.0060
;
International Tables for Crystallography
(Vol. C, Tables 4.2.6.8 and 6.1.1.4)
;

loop_
_geom_angle_atom_site_label_1
_geom_angle_atom_site_label_2
_geom_angle_atom_site_label_3
_geom_angle
_geom_angle_site_symmetry_3
C73 N5 C28 122.7(14) .
C73 N5 C84 105.5(11) .
C28 N5 C84 129.9(15) .
N5 C73 C74 129.7(9) .
N5 C73 C78 110.3(9) .
C74 C73 C78 120.0 .
C73 C74 C75 120.0 .
C73 C74 H74 120.0 .
C75 C74 H74 120.0 .
C76 C75 C74 120.0 .
C76 C75 H75 120.0 .
C74 C75 H75 120.0 .
C77 C76 C75 120.0 .
C77 C76 H76 120.0 .
C75 C76 H76 120.0 .
C78 C77 C76 120.0 .
C78 C77 H77 120.0 .
C76 C77 H77 120.0 .
C77 C78 C73 120.0 .
C77 C78 C79 131.4(9) .
C73 C78 C79 108.5(9) .
C80 C79 C84 120.0 .
C80 C79 C78 136.0(8) .
C84 C79 C78 103.7(8) .
C79 C80 C81 120.0 .
C79 C80 H80 120.0 .
C81 C80 H80 120.0 .
C82 C81 C80 120.0 .
C82 C81 H81 120.0 .
C80 C81 H81 120.0 .
C81 C82 C83 120.0 .
C81 C82 H82 120.0 .
C83 C82 H82 120.0 .
C84 C83 C82 120.0 .
C84 C83 H83 120.0 .
C82 C83 H83 120.0 .
C83 C84 C79 120.0 .
C83 C84 N5 128.0(9) .
C79 C84 N5 111.9(9) .
C26 C25 C30 120.0 .
C26 C25 N1 107.8(10) .
C30 C25 N1 130.8(10) .
C27 C26 C25 120.0 .
C27 C26 C32 131.7(9) .
C25 C26 C32 107.7(9) .
C28 C27 C26 120.0 .
C28 C27 H27 120.0 .
C26 C27 H27 120.0 .
C27 C28 C29 120.0 .
C27 C28 N5 114.5(17) .
C29 C28 N5 125.3(16) .
C28 C29 C30 120.0 .
C28 C29 H29 120.0 .
C30 C29 H29 120.0 .
C29 C30 C25 120.0 .
C29 C30 H30 120.0 .
C25 C30 H30 120.0 .
N1 C31 C32 110.4(9) .
N1 C31 C50 129.2(9) .
C32 C31 C50 120.0 .
C33 C32 C31 120.0 .
C33 C32 C26 133.1(8) .
C31 C32 C26 106.8(8) .
C32 C33 C34 120.0 .
C32 C33 H33 120.0 .
C34 C33 H33 120.0 .
N6 C34 C33 121.6(8) .
N6 C34 C35 118.2(8) .
C33 C34 C35 120.0 .
C50 C35 C34 120.0 .
C50 C35 H35 120.0 .
C34 C35 H35 120.0 .
C35 C50 C31 120.0 .
C35 C50 H50 120.0 .
C31 C50 H50 120.0 .
C31 N1 C25 106.0(10) .
C31 N1 C20 131.0(14) .
C25 N1 C20 122.7(14) .
C85 N6 C96 105.3(8) .
C85 N6 C34 126.3(10) .
C96 N6 C34 127.8(9) .
N6 C85 C86 129.3(7) .
N6 C85 C90 110.7(7) .
C86 C85 C90 120.0 .
C85 C86 C87 120.0 .
C85 C86 H86 120.0 .
C87 C86 H86 120.0 .
C88 C87 C86 120.0 .
C88 C87 H87 120.0 .
C86 C87 H87 120.0 .
C87 C88 C89 120.0 .
C87 C88 H88 120.0 .
C89 C88 H88 120.0 .
C90 C89 C88 120.0 .
C90 C89 H89 120.0 .
C88 C89 H89 120.0 .
C89 C90 C85 120.0 .
C89 C90 C91 132.8(6) .
C85 C90 C91 107.2(6) .
C92 C91 C96 120.0 .
C92 C91 C90 135.7(7) .
C96 C91 C90 104.3(7) .
C93 C92 C91 120.0 .
C93 C92 H92 120.0 .
C91 C92 H92 120.0 .
C92 C93 C94 120.0 .
C92 C93 H93 120.0 .
C94 C93 H93 120.0 .
C95 C94 C93 120.0 .
C95 C94 H94 120.0 .
C93 C94 H94 120.0 .
C94 C95 C96 120.0 .
C94 C95 H95 120.0 .
C96 C95 H95 120.0 .
N6 C96 C95 127.6(7) .
N6 C96 C91 112.4(7) .
C95 C96 C91 120.0 .
C37 C36 C41 120.0 .
C37 C36 N2 130.0(10) .
C41 C36 N2 110.0(10) .
C36 C37 C38 120.0 .
C36 C37 H37 120.0 .
C38 C37 H37 120.0 .
C39 C38 C37 120.0 .
C39 C38 H38 120.0 .
C37 C38 H38 120.0 .
C38 C39 C40 120.0 .
C38 C39 H39 120.0 .
C40 C39 H39 120.0 .
C41 C40 C39 120.0 .
C41 C40 H40 120.0 .
C39 C40 H40 120.0 .
C40 C41 C36 120.0 .
C40 C41 C42 134.1(9) .
C36 C41 C42 105.9(9) .
C43 C42 C47 120.0 .
C43 C42 C41 133.4(12) .
C47 C42 C41 106.5(12) .
C42 C43 C44 120.0 .
C42 C43 H43 120.0 .
C44 C43 H43 120.0 .
C45 C44 C43 120.0 .
C45 C44 H44 120.0 .
C43 C44 H44 120.0 .
C44 C45 C46 120.0 .
C44 C45 H45 120.0 .
C46 C45 H45 120.0 .
C47 C46 C45 120.0 .
C47 C46 H46 120.0 .
C45 C46 H46 120.0 .
C46 C47 C42 120.0 .
C46 C47 N2 129.5(12) .
C42 C47 N2 110.5(12) .
C69 N2 C47 133.8(15) .
C69 N2 C36 119.0(16) .
C47 N2 C36 107.0(15) .
C48 N3 C64 126.5(10) .
C48 N3 C55 105.6(9) .
C64 N3 C55 125.4(10) .
N3 C48 C49 128.9(8) .
N3 C48 C54 111.1(8) .
C49 C48 C54 120.0 .
C51 C49 C48 120.0 .
C51 C49 H49 120.0 .
C48 C49 H49 120.0 .
C49 C51 C52 120.0 .
C49 C51 H51 120.0 .
C52 C51 H51 120.0 .
C51 C52 C53 120.0 .
C51 C52 H52 120.0 .
C53 C52 H52 120.0 .
C54 C53 C52 120.0 .
C54 C53 H53 120.0 .
C52 C53 H53 120.0 .
C53 C54 C48 120.0 .
C53 C54 C56 133.0(7) .
C48 C54 C56 107.0(7) .
N3 C55 C56 112.1(8) .
N3 C55 C60 127.9(8) .
C56 C55 C60 120.0 .
C55 C56 C57 120.0 .
C55 C56 C54 104.2(8) .
C57 C56 C54 135.8(8) .
C58 C57 C56 120.0 .
C58 C57 H57 120.0 .
C56 C57 H57 120.0 .
C57 C58 C59 120.0 .
C57 C58 H58 120.0 .
C59 C58 H58 120.0 .
C60 C59 C58 120.0 .
C60 C59 H59 120.0 .
C58 C59 H59 120.0 .
C59 C60 C55 120.0 .
C59 C60 H60 120.0 .
C55 C60 H60 120.0 .
C72 N4 C20 121.7(15) .
C72 N4 C61 106.5(9) .
C20 N4 C61 119.2(13) .
N4 C61 C62 128.6(9) .
N4 C61 C66 110.7(9) .
C62 C61 C66 120.0 .
C61 C62 C63 120.0 .
C61 C62 H62 120.0 .
C63 C62 H62 120.0 .
C64 C63 C62 120.0 .
C64 C63 H63 120.0 .
C62 C63 H63 120.0 .
N3 C64 C63 118.5(8) .
N3 C64 C65 121.4(8) .
C63 C64 C65 120.0 .
C66 C65 C64 120.0 .
C66 C65 H65 120.0 .
C64 C65 H65 120.0 .
C65 C66 C61 120.0 .
C65 C66 C67 135.1(8) .
C61 C66 C67 104.9(8) .
C68 C67 C72 120.0 .
C68 C67 C66 137.8(8) .
C72 C67 C66 102.1(8) .
C67 C68 C69 120.0 .
C67 C68 H68 120.0 .
C69 C68 H68 120.0 .
N2 C69 C70 114.3(14) .
N2 C69 C68 125.2(14) .
C70 C69 C68 120.0 .
C69 C70 C71 120.0 .
C69 C70 H70 120.0 .
C71 C70 H70 120.0 .
C70 C71 C72 120.0 .
C70 C71 H71 120.0 .
C72 C71 H71 120.0 .
N4 C72 C71 125.5(10) .
N4 C72 C67 113.8(10) .
C71 C72 C67 120.0 .
O7 Cu1 O5 170.69(15) .
O7 Cu1 O3 89.44(16) .
O5 Cu1 O3 89.35(16) .
O7 Cu1 O1 90.09(15) .
O5 Cu1 O1 88.81(15) .
O3 Cu1 O1 165.71(14) .
O7 Cu1 O9 97.04(15) .
O5 Cu1 O9 92.26(16) .
O3 Cu1 O9 96.99(17) .
O1 Cu1 O9 97.23(16) .
O7 Cu1 Cu2 85.16(10) .
O5 Cu1 Cu2 85.54(11) .
O3 Cu1 Cu2 83.41(11) .
O1 Cu1 Cu2 82.33(10) .
O9 Cu1 Cu2 177.76(12) .
O4 Cu2 O2 170.62(15) .
O4 Cu2 O6 88.38(15) .
O2 Cu2 O6 89.66(16) .
O4 Cu2 O8 90.27(15) .
O2 Cu2 O8 89.25(16) .
O6 Cu2 O8 165.01(15) .
O4 Cu2 O10 91.9(2) .
O2 Cu2 O10 97.4(2) .
O6 Cu2 O10 95.3(3) .
O8 Cu2 O10 99.6(2) .
O4 Cu2 Cu1 84.98(11) .
O2 Cu2 Cu1 85.66(10) .
O6 Cu2 Cu1 82.18(11) .
O8 Cu2 Cu1 82.83(10) .
O10 Cu2 Cu1 176.0(2) .
C1 O1 Cu1 124.2(3) .
C1 O2 Cu2 120.8(3) .
C17 O3 Cu1 121.9(4) .
C17 O4 Cu2 122.0(3) .
C24 O5 Cu1 121.0(4) .
C24 O6 Cu2 125.0(3) .
C16 O7 Cu1 123.1(3) .
C16 O8 Cu2 124.2(3) .
O1 C1 O2 126.7(5) .
O1 C1 C2 117.2(4) .
O2 C1 C2 116.1(4) .
C3 C2 C7 119.6(5) .
C3 C2 C1 119.6(5) .
C7 C2 C1 120.8(4) .
C4 C3 C2 120.5(5) .
C4 C3 H3 119.7 .
C2 C3 H3 119.7 .
C3 C4 C5 119.5(5) .
C3 C4 H4 120.2 .
C5 C4 H4 120.2 .
C4 C5 C6 120.7(5) .
C4 C5 H5 119.6 .
C6 C5 H5 119.6 .
C7 C6 C5 118.3(5) .
C7 C6 C8 121.1(5) .
C5 C6 C8 120.6(5) .
C2 C7 C6 121.2(4) .
C2 C7 H7 119.4 .
C6 C7 H7 119.4 .
C9 C8 C6 175.8(6) .
C8 C9 C10 174.0(7) 21_665
C15 C10 C11 120.2(5) .
C15 C10 C9 121.0(5) 20_455
C11 C10 C9 118.7(6) 20_455
C12 C11 C10 117.1(6) .
C12 C11 H11 121.5 .
C10 C11 H11 121.5 .
C13 C12 C11 122.0(5) .
C13 C12 H12 119.0 .
C11 C12 H12 119.0 .
C12 C13 C14 120.7(6) .
C12 C13 H13 119.7 .
C14 C13 H13 119.7 .
C15 C14 C13 119.7(5) .
C15 C14 C16 119.2(5) .
C13 C14 C16 121.2(5) .
C14 C15 C10 120.3(5) .
C14 C15 H15 119.8 .
C10 C15 H15 119.8 .
O8 C16 O7 124.5(5) .
O8 C16 C14 118.3(5) .
O7 C16 C14 117.2(5) .
O4 C17 O3 127.4(5) .
O4 C17 C18 117.8(5) .
O3 C17 C18 114.8(5) .
C19 C18 C23 117.3(5) .
C19 C18 C17 122.0(5) .
C23 C18 C17 120.6(5) .
C20 C19 C18 120.7(5) .
C20 C19 H19 119.7 .
C18 C19 H19 119.7 .
N4 C20 C19 125.0(10) .
N4 C20 C21 114.0(10) .
C19 C20 C21 121.0(5) .
C19 C20 N1 110.7(10) .
C21 C20 N1 128.3(10) .
C20 C21 C22 119.5(5) .
C20 C21 H21 120.3 .
C22 C21 H21 120.3 .
C23 C22 C21 120.0(5) .
C23 C22 C24 119.3(5) 3_465
C21 C22 C24 120.6(5) 3_465
C22 C23 C18 121.5(5) .
C22 C23 H23 119.3 .
C18 C23 H23 119.3 .
O6 C24 O5 125.9(5) .
O6 C24 C22 117.3(5) 2_675
O5 C24 C22 116.8(5) 2_675

loop_
_geom_bond_atom_site_label_1
_geom_bond_atom_site_label_2
_geom_bond_distance
_geom_bond_site_symmetry_2
N5 C73 1.373(14) .
N5 C28 1.40(2) .
N5 C84 1.425(12) .
C73 C74 1.3900 .
C73 C78 1.3900 .
C74 C75 1.3900 .
C74 H74 0.9300 .
C75 C76 1.3900 .
C75 H75 0.9300 .
C76 C77 1.3900 .
C76 H76 0.9300 .
C77 C78 1.3900 .
C77 H77 0.9300 .
C78 C79 1.455(13) .
C79 C80 1.3900 .
C79 C84 1.3900 .
C80 C81 1.3900 .
C80 H80 0.9300 .
C81 C82 1.3900 .
C81 H81 0.9300 .
C82 C83 1.3900 .
C82 H82 0.9300 .
C83 C84 1.3900 .
C83 H83 0.9300 .
C25 C26 1.3900 .
C25 C30 1.3900 .
C25 N1 1.454(19) .
C26 C27 1.3900 .
C26 C32 1.438(13) .
C27 C28 1.3900 .
C27 H27 0.9300 .
C28 C29 1.3900 .
C29 C30 1.3900 .
C29 H29 0.9300 .
C30 H30 0.9300 .
C31 N1 1.381(16) .
C31 C32 1.3900 .
C31 C50 1.3900 .
C32 C33 1.3900 .
C33 C34 1.3900 .
C33 H33 0.9300 .
C34 N6 1.387(11) .
C34 C35 1.3900 .
C35 C50 1.3900 .
C35 H35 0.9300 .
C50 H50 0.9300 .
N1 C20 1.470(13) .
N6 C85 1.369(10) .
N6 C96 1.377(11) .
C85 C86 1.3900 .
C85 C90 1.3900 .
C86 C87 1.3900 .
C86 H86 0.9300 .
C87 C88 1.3900 .
C87 H87 0.9300 .
C88 C89 1.3900 .
C88 H88 0.9300 .
C89 C90 1.3900 .
C89 H89 0.9300 .
C90 C91 1.428(9) .
C91 C92 1.3900 .
C91 C96 1.3900 .
C92 C93 1.3900 .
C92 H92 0.9300 .
C93 C94 1.3900 .
C93 H93 0.9300 .
C94 C95 1.3900 .
C94 H94 0.9300 .
C95 C96 1.3900 .
C95 H95 0.9300 .
C36 C37 1.3900 .
C36 C41 1.3900 .
C36 N2 1.426(16) .
C37 C38 1.3900 .
C37 H37 0.9300 .
C38 C39 1.3900 .
C38 H38 0.9300 .
C39 C40 1.3900 .
C39 H39 0.9300 .
C40 C41 1.3900 .
C40 H40 0.9300 .
C41 C42 1.490(17) .
C42 C43 1.3900 .
C42 C47 1.3900 .
C43 C44 1.3900 .
C43 H43 0.9300 .
C44 C45 1.3900 .
C44 H44 0.9300 .
C45 C46 1.3900 .
C45 H45 0.9300 .
C46 C47 1.3900 .
C46 H46 0.9300 .
C47 N2 1.39(2) .
N2 C69 1.35(2) .
N3 C48 1.349(12) .
N3 C64 1.375(12) .
N3 C55 1.376(13) .
C48 C49 1.3900 .
C48 C54 1.3900 .
C49 C51 1.3900 .
C49 H49 0.9300 .
C51 C52 1.3900 .
C51 H51 0.9300 .
C52 C53 1.3900 .
C52 H52 0.9300 .
C53 C54 1.3900 .
C53 H53 0.9300 .
C54 C56 1.422(10) .
C55 C56 1.3900 .
C55 C60 1.3900 .
C56 C57 1.3900 .
C57 C58 1.3900 .
C57 H57 0.9300 .
C58 C59 1.3900 .
C58 H58 0.9300 .
C59 C60 1.3900 .
C59 H59 0.9300 .
C60 H60 0.9300 .
N4 C72 1.336(14) .
N4 C20 1.355(13) .
N4 C61 1.366(14) .
C61 C62 1.3900 .
C61 C66 1.3900 .
C62 C63 1.3900 .
C62 H62 0.9300 .
C63 C64 1.3900 .
C63 H63 0.9300 .
C64 C65 1.3900 .
C65 C66 1.3900 .
C65 H65 0.9300 .
C66 C67 1.516(12) .
C67 C68 1.3900 .
C67 C72 1.3900 .
C68 C69 1.3900 .
C68 H68 0.9300 .
C69 C70 1.3900 .
C70 C71 1.3900 .
C70 H70 0.9300 .
C71 C72 1.3900 .
C71 H71 0.9300 .
Cu1 O7 1.935(4) .
Cu1 O5 1.954(4) .
Cu1 O3 1.966(4) .
Cu1 O1 1.972(3) .
Cu1 O9 2.134(4) .
Cu1 Cu2 2.6442(8) .
Cu2 O4 1.943(3) .
Cu2 O2 1.946(3) .
Cu2 O6 1.969(4) .
Cu2 O8 1.975(4) .
Cu2 O10 2.111(4) .
O1 C1 1.233(6) .
O2 C1 1.271(6) .
O3 C17 1.275(6) .
O4 C17 1.238(7) .
O5 C24 1.270(6) .
O6 C24 1.230(6) .
O7 C16 1.274(6) .
O8 C16 1.254(6) .
C1 C2 1.503(7) .
C2 C3 1.377(7) .
C2 C7 1.379(6) .
C3 C4 1.376(8) .
C3 H3 0.9300 .
C4 C5 1.386(8) .
C4 H4 0.9300 .
C5 C6 1.393(7) .
C5 H5 0.9300 .
C6 C7 1.384(7) .
C6 C8 1.446(8) .
C7 H7 0.9300 .
C8 C9 1.182(7) .
C9 C10 1.434(8) 21_665
C10 C15 1.394(7) .
C10 C11 1.408(8) .
C11 C12 1.408(8) .
C11 H11 0.9300 .
C12 C13 1.347(8) .
C12 H12 0.9300 .
C13 C14 1.381(7) .
C13 H13 0.9300 .
C14 C15 1.378(7) .
C14 C16 1.484(7) .
C15 H15 0.9300 .
C17 C18 1.504(7) .
C18 C19 1.386(7) .
C18 C23 1.404(7) .
C19 C20 1.355(7) .
C19 H19 0.9300 .
C20 C21 1.368(8) .
C21 C22 1.379(7) .
C21 H21 0.9300 .
C22 C23 1.343(7) .
C22 C24 1.503(8) 3_465
C23 H23 0.9300 .

loop_
_geom_torsion_atom_site_label_1
_geom_torsion_atom_site_label_2
_geom_torsion_atom_site_label_3
_geom_torsion_atom_site_label_4
_geom_torsion
_geom_torsion_site_symmetry_1
_geom_torsion_site_symmetry_4
C28 N5 C73 C74 -13(2) . .
C84 N5 C73 C74 -179(100) . .
C28 N5 C73 C78 167.0(18) . .
C84 N5 C73 C78 1.2(11) . .
N5 C73 C74 C75 -180(100) . .
C78 C73 C74 C75 0.0 . .
C73 C74 C75 C76 0.0 . .
C74 C75 C76 C77 0.0 . .
C75 C76 C77 C78 0.0 . .
C76 C77 C78 C73 0.0 . .
C76 C77 C78 C79 -177.4(10) . .
N5 C73 C78 C77 179.7(6) . .
C74 C73 C78 C77 0.0 . .
N5 C73 C78 C79 -2.4(10) . .
C74 C73 C78 C79 177.9(8) . .
C77 C78 C79 C80 -6.1(16) . .
C73 C78 C79 C80 176.3(9) . .
C77 C78 C79 C84 -180(100) . .
C73 C78 C79 C84 2.5(9) . .
C84 C79 C80 C81 0.0 . .
C78 C79 C80 C81 -173.1(14) . .
C79 C80 C81 C82 0.0 . .
C80 C81 C82 C83 0.0 . .
C81 C82 C83 C84 0.0 . .
C82 C83 C84 C79 0.0 . .
C82 C83 C84 N5 176.3(14) . .
C80 C79 C84 C83 0.0 . .
C78 C79 C84 C83 175.1(10) . .
C80 C79 C84 N5 -176.8(12) . .
C78 C79 C84 N5 -1.8(10) . .
C73 N5 C84 C83 -176.1(8) . .
C28 N5 C84 C83 20(3) . .
C73 N5 C84 C79 0.4(12) . .
C28 N5 C84 C79 -164(2) . .
C30 C25 C26 C27 0.0 . .
N1 C25 C26 C27 -167.8(19) . .
C30 C25 C26 C32 172.5(18) . .
N1 C25 C26 C32 4.8(16) . .
C25 C26 C27 C28 0.0 . .
C32 C26 C27 C28 -170(2) . .
C26 C27 C28 C29 0.0 . .
C26 C27 C28 N5 175(2) . .
C73 N5 C28 C27 70(2) . .
C84 N5 C28 C27 -128.1(19) . .
C73 N5 C28 C29 -114.9(16) . .
C84 N5 C28 C29 47(3) . .
C27 C28 C29 C30 0.0 . .
N5 C28 C29 C30 -175(2) . .
C28 C29 C30 C25 0.0 . .
C26 C25 C30 C29 0.0 . .
N1 C25 C30 C29 165(2) . .
N1 C31 C32 C33 173.3(14) . .
C50 C31 C32 C33 0.0 . .
N1 C31 C32 C26 -9.0(16) . .
C50 C31 C32 C26 177.7(13) . .
C27 C26 C32 C33 -9(3) . .
C25 C26 C32 C33 179.6(11) . .
C27 C26 C32 C31 173.6(15) . .
C25 C26 C32 C31 2.3(13) . .
C31 C32 C33 C34 0.0 . .
C26 C32 C33 C34 -177.0(17) . .
C32 C33 C34 N6 -175.9(11) . .
C32 C33 C34 C35 0.0 . .
N6 C34 C35 C50 176.0(11) . .
C33 C34 C35 C50 0.0 . .
C34 C35 C50 C31 0.0 . .
N1 C31 C50 C35 -171.9(17) . .
C32 C31 C50 C35 0.0 . .
C32 C31 N1 C25 12(2) . .
C50 C31 N1 C25 -175.7(12) . .
C32 C31 N1 C20 -174.7(17) . .
C50 C31 N1 C20 -2(3) . .
C26 C25 N1 C31 -10(2) . .
C30 C25 N1 C31 -176.1(15) . .
C26 C25 N1 C20 175.7(15) . .
C30 C25 N1 C20 10(3) . .
C33 C34 N6 C85 -57.0(15) . .
C35 C34 N6 C85 127.1(11) . .
C33 C34 N6 C96 112.7(12) . .
C35 C34 N6 C96 -63.2(15) . .
C96 N6 C85 C86 -178.9(6) . .
C34 N6 C85 C86 -7.3(16) . .
C96 N6 C85 C90 3.6(11) . .
C34 N6 C85 C90 175.1(10) . .
N6 C85 C86 C87 -177.4(9) . .
C90 C85 C86 C87 0.0 . .
C85 C86 C87 C88 0.0 . .
C86 C87 C88 C89 0.0 . .
C87 C88 C89 C90 0.0 . .
C88 C89 C90 C85 0.0 . .
C88 C89 C90 C91 -177.8(8) . .
N6 C85 C90 C89 177.8(8) . .
C86 C85 C90 C89 0.0 . .
N6 C85 C90 C91 -3.8(8) . .
C86 C85 C90 C91 178.3(6) . .
C89 C90 C91 C92 0.6(13) . .
C85 C90 C91 C92 -177.4(8) . .
C89 C90 C91 C96 -179.5(5) . .
C85 C90 C91 C96 2.4(6) . .
C96 C91 C92 C93 0.0 . .
C90 C91 C92 C93 179.9(11) . .
C91 C92 C93 C94 0.0 . .
C92 C93 C94 C95 0.0 . .
C93 C94 C95 C96 0.0 . .
C85 N6 C96 C95 177.6(7) . .
C34 N6 C96 C95 6.2(17) . .
C85 N6 C96 C91 -2.0(11) . .
C34 N6 C96 C91 -173.3(10) . .
C94 C95 C96 N6 -179.5(12) . .
C94 C95 C96 C91 0.0 . .
C92 C91 C96 N6 179.6(10) . .
C90 C91 C96 N6 -0.3(9) . .
C92 C91 C96 C95 0.0 . .
C90 C91 C96 C95 -179.9(8) . .
C41 C36 C37 C38 0.0 . .
N2 C36 C37 C38 179(100) . .
C36 C37 C38 C39 0.0 . .
C37 C38 C39 C40 0.0 . .
C38 C39 C40 C41 0.0 . .
C39 C40 C41 C36 0.0 . .
C39 C40 C41 C42 -176.3(12) . .
C37 C36 C41 C40 0.0 . .
N2 C36 C41 C40 -179.3(11) . .
C37 C36 C41 C42 177.2(9) . .
N2 C36 C41 C42 -2.1(10) . .
C40 C41 C42 C43 -2.9(14) . .
C36 C41 C42 C43 -180(100) . .
C40 C41 C42 C47 180(100) . .
C36 C41 C42 C47 3.1(9) . .
C47 C42 C43 C44 0.0 . .
C41 C42 C43 C44 -177.0(10) . .
C42 C43 C44 C45 0.0 . .
C43 C44 C45 C46 0.0 . .
C44 C45 C46 C47 0.0 . .
C45 C46 C47 C42 0.0 . .
C45 C46 C47 N2 -179(100) . .
C43 C42 C47 C46 0.0 . .
C41 C42 C47 C46 177.8(8) . .
C43 C42 C47 N2 179.3(7) . .
C41 C42 C47 N2 -3.0(10) . .
C46 C47 N2 C69 -3(2) . .
C42 C47 N2 C69 178(2) . .
C46 C47 N2 C36 -179(100) . .
C42 C47 N2 C36 1.7(11) . .
C37 C36 N2 C69 5(2) . .
C41 C36 N2 C69 -176.2(15) . .
C37 C36 N2 C47 -179(100) . .
C41 C36 N2 C47 0.3(11) . .
C64 N3 C48 C49 17.4(16) . .
C55 N3 C48 C49 179.9(6) . .
C64 N3 C48 C54 -163.4(10) . .
C55 N3 C48 C54 -0.9(11) . .
N3 C48 C49 C51 179.2(10) . .
C54 C48 C49 C51 0.0 . .
C48 C49 C51 C52 0.0 . .
C49 C51 C52 C53 0.0 . .
C51 C52 C53 C54 0.0 . .
C52 C53 C54 C48 0.0 . .
C52 C53 C54 C56 -179.7(9) . .
N3 C48 C54 C53 -179.3(8) . .
C49 C48 C54 C53 0.0 . .
N3 C48 C54 C56 0.5(9) . .
C49 C48 C54 C56 179.8(7) . .
C48 N3 C55 C56 1.0(11) . .
C64 N3 C55 C56 163.7(9) . .
C48 N3 C55 C60 -178.6(7) . .
C64 N3 C55 C60 -15.9(16) . .
N3 C55 C56 C57 -179.6(10) . .
C60 C55 C56 C57 0.0 . .
N3 C55 C56 C54 -0.7(8) . .
C60 C55 C56 C54 178.9(8) . .
C53 C54 C56 C55 179.9(6) . .
C48 C54 C56 C55 0.1(7) . .
C53 C54 C56 C57 -1.4(14) . .
C48 C54 C56 C57 178.8(8) . .
C55 C56 C57 C58 0.0 . .
C54 C56 C57 C58 -178.5(11) . .
C56 C57 C58 C59 0.0 . .
C57 C58 C59 C60 0.0 . .
C58 C59 C60 C55 0.0 . .
N3 C55 C60 C59 179.6(11) . .
C56 C55 C60 C59 0.0 . .
C72 N4 C61 C62 174.8(10) . .
C20 N4 C61 C62 32(2) . .
C72 N4 C61 C66 -14.8(18) . .
C20 N4 C61 C66 -157.4(13) . .
N4 C61 C62 C63 169.6(14) . .
C66 C61 C62 C63 0.0 . .
C61 C62 C63 C64 0.0 . .
C48 N3 C64 C63 55.8(15) . .
C55 N3 C64 C63 -103.4(11) . .
C48 N3 C64 C65 -121.7(10) . .
C55 N3 C64 C65 79.1(13) . .
C62 C63 C64 N3 -177.6(11) . .
C62 C63 C64 C65 0.0 . .
N3 C64 C65 C66 177.5(11) . .
C63 C64 C65 C66 0.0 . .
C64 C65 C66 C61 0.0 . .
C64 C65 C66 C67 177.2(12) . .
N4 C61 C66 C65 -171.3(12) . .
C62 C61 C66 C65 0.0 . .
N4 C61 C66 C67 10.8(13) . .
C62 C61 C66 C67 -177.9(8) . .
C65 C66 C67 C68 3(2) . .
C61 C66 C67 C68 -179.1(13) . .
C65 C66 C67 C72 179.8(8) . .
C61 C66 C67 C72 -2.7(8) . .
C72 C67 C68 C69 0.0 . .
C66 C67 C68 C69 175.9(17) . .
C47 N2 C69 C70 -114.7(17) . .
C36 N2 C69 C70 60.7(18) . .
C47 N2 C69 C68 57(2) . .
C36 N2 C69 C68 -127.4(14) . .
C67 C68 C69 N2 -171.5(18) . .
C67 C68 C69 C70 0.0 . .
N2 C69 C70 C71 172.4(16) . .
C68 C69 C70 C71 0.0 . .
C69 C70 C71 C72 0.0 . .
C20 N4 C72 C71 -35(3) . .
C61 N4 C72 C71 -176.6(11) . .
C20 N4 C72 C67 154.7(13) . .
C61 N4 C72 C67 13.2(19) . .
C70 C71 C72 N4 -169.6(19) . .
C70 C71 C72 C67 0.0 . .
C68 C67 C72 N4 170.8(17) . .
C66 C67 C72 N4 -6.4(14) . .
C68 C67 C72 C71 0.0 . .
C66 C67 C72 C71 -177.2(12) . .
Cu1 O1 C1 O2 5.0(8) . .
Cu1 O1 C1 C2 -173.1(3) . .
Cu2 O2 C1 O1 0.8(7) . .
Cu2 O2 C1 C2 178.9(3) . .
O1 C1 C2 C3 -5.3(7) . .
O2 C1 C2 C3 176.4(5) . .
O1 C1 C2 C7 173.4(5) . .
O2 C1 C2 C7 -4.9(7) . .
C7 C2 C3 C4 1.3(8) . .
C1 C2 C3 C4 179.9(5) . .
C2 C3 C4 C5 -3.4(10) . .
C3 C4 C5 C6 3.6(10) . .
C4 C5 C6 C7 -1.6(9) . .
C4 C5 C6 C8 179.6(6) . .
C3 C2 C7 C6 0.8(7) . .
C1 C2 C7 C6 -177.9(4) . .
C5 C6 C7 C2 -0.7(8) . .
C8 C6 C7 C2 178.2(5) . .
C15 C10 C11 C12 1.5(9) . .
C9 C10 C11 C12 178.3(6) 20_455 .
C10 C11 C12 C13 -3.7(11) . .
C11 C12 C13 C14 3.5(12) . .
C12 C13 C14 C15 -1.0(10) . .
C12 C13 C14 C16 180.0(6) . .
C13 C14 C15 C10 -1.2(8) . .
C16 C14 C15 C10 177.9(5) . .
C11 C10 C15 C14 0.9(8) . .
C9 C10 C15 C14 -175.8(5) 20_455 .
Cu2 O8 C16 O7 2.3(7) . .
Cu2 O8 C16 C14 -177.8(3) . .
Cu1 O7 C16 O8 2.1(7) . .
Cu1 O7 C16 C14 -177.8(3) . .
C15 C14 C16 O8 2.1(8) . .
C13 C14 C16 O8 -178.8(5) . .
C15 C14 C16 O7 -178.0(5) . .
C13 C14 C16 O7 1.1(8) . .
Cu2 O4 C17 O3 4.2(8) . .
Cu2 O4 C17 C18 -178.3(3) . .
Cu1 O3 C17 O4 1.4(8) . .
Cu1 O3 C17 C18 -176.2(3) . .
O4 C17 C18 C19 167.1(5) . .
O3 C17 C18 C19 -15.0(7) . .
O4 C17 C18 C23 -9.4(7) . .
O3 C17 C18 C23 168.4(5) . .
C23 C18 C19 C20 -0.9(8) . .
C17 C18 C19 C20 -177.6(5) . .
C72 N4 C20 C19 -52(2) . .
C61 N4 C20 C19 85.2(18) . .
C72 N4 C20 C21 126.3(17) . .
C61 N4 C20 C21 -96.8(16) . .
C18 C19 C20 N4 176.8(10) . .
C18 C19 C20 C21 -1.1(8) . .
C18 C19 C20 N1 179.4(9) . .
C31 N1 C20 C19 104(2) . .
C25 N1 C20 C19 -83(2) . .
C31 N1 C20 C21 -75(2) . .
C25 N1 C20 C21 97(2) . .
N4 C20 C21 C22 -176.2(9) . .
C19 C20 C21 C22 1.9(8) . .
N1 C20 C21 C22 -178.6(11) . .
C20 C21 C22 C23 -0.6(8) . .
C20 C21 C22 C24 177.7(5) . 3_465
C21 C22 C23 C18 -1.4(7) . .
C24 C22 C23 C18 -179.8(4) 3_465 .
C19 C18 C23 C22 2.2(7) . .
C17 C18 C23 C22 178.9(5) . .
Cu2 O6 C24 O5 6.3(7) . .
Cu2 O6 C24 C22 -174.4(3) . 2_675
Cu1 O5 C24 O6 -1.6(7) . .
Cu1 O5 C24 C22 179.1(3) . 2_675
